data_2203519
loop_
_publ_author_name
'Cem C\"uneyt Ersanl\?i'
'Ufuk \,Coruh'
'Tuncer H\"okelek'
'V\'azquez-L\'opez, Ezequiel M.'
'Arif Da\,stan'
'Ahmet Erd\"onmez'

_publ_section_title
(1<i>RS</i>,8<i>SR</i>,9<i>RS</i>,10<i>RS</i>,11<i>RS</i>,12<i>RS</i>)-10,11-Dibromotetracyclo[6.4.2.0^2,7^.0^9,12^]tetradeca-2,4,6,13-tetraene
_journal_issue 4
_journal_name_full 'Acta Crystallographica Section E'
_journal_page_first o703
_journal_page_last o705
_journal_paper_doi 10.1107/S1600536804007305
_journal_volume 60
_journal_year 2004
_chemical_formula_iupac 'C14 H12 Br2'
_chemical_formula_moiety 'C14 H12 Br2'
_chemical_formula_sum 'C14 H12 Br2'
_chemical_formula_weight 340.06
_chemical_name_systematic ?
_space_group_IT_number 14
_symmetry_cell_setting monoclinic
_symmetry_space_group_name_Hall '-P 2ybc'
_symmetry_space_group_name_H-M 'P 1 21/c 1'
_atom_sites_solution_hydrogens geom
_atom_sites_solution_primary direct
_atom_sites_solution_secondary difmap
_audit_creation_method SHELXL-97
_cell_angle_alpha 90.00
_cell_angle_beta 92.0520(10)
_cell_angle_gamma 90.00
_cell_formula_units_Z 4
_cell_length_a 11.7056(9)
_cell_length_b 6.9920(5)
_cell_length_c 14.6897(11)
_cell_measurement_reflns_used 3489
_cell_measurement_temperature 293(2)
_cell_measurement_theta_max 26.0
_cell_measurement_theta_min 2.3
_cell_volume 1201.52(15)
_computing_cell_refinement SMART
_computing_data_collection 'SMART (Bruker, 1999)'
_computing_data_reduction 'SAINT (Bruker, 1999)'
_computing_molecular_graphics 'ORTEP-3 for Windows (Farrugia, 1997)'
_computing_publication_material 'WinGX (Farrugia, 1999)'
_computing_structure_refinement 'SHELXL97 (Sheldrick, 1997)'
_computing_structure_solution 'SHELXS97 (Sheldrick, 1997)'
_diffrn_ambient_temperature 293(2)
_diffrn_measured_fraction_theta_full 1.000
_diffrn_measured_fraction_theta_max 1.000
_diffrn_measurement_device_type 'Nonius KappaCCD'
_diffrn_measurement_method '\f and \w'
_diffrn_radiation_monochromator graphite
_diffrn_radiation_source 'sealed tube'
_diffrn_radiation_type MoK\a
_diffrn_radiation_wavelength 0.71073
_diffrn_reflns_av_R_equivalents 0.0484
_diffrn_reflns_av_sigmaI/netI 0.0561
_diffrn_reflns_limit_h_max 15
_diffrn_reflns_limit_h_min -11
_diffrn_reflns_limit_k_max 9
_diffrn_reflns_limit_k_min -9
_diffrn_reflns_limit_l_max 17
_diffrn_reflns_limit_l_min -19
_diffrn_reflns_number 6990
_diffrn_reflns_theta_full 28.00
_diffrn_reflns_theta_max 28.00
_diffrn_reflns_theta_min 1.74
_diffrn_standards_number 0
_exptl_absorpt_coefficient_mu 6.714
_exptl_absorpt_correction_T_max 0.319
_exptl_absorpt_correction_T_min 0.236
_exptl_absorpt_correction_type multi-scan
_exptl_absorpt_process_details '(SADABS; Sheldrick, 1996)'
_exptl_crystal_colour colourless
_exptl_crystal_density_diffrn 1.880
_exptl_crystal_density_method 'not measured'
_exptl_crystal_description prism
_exptl_crystal_F_000 664
_exptl_crystal_size_max 0.35
_exptl_crystal_size_mid 0.19
_exptl_crystal_size_min 0.17
_refine_diff_density_max 0.698
_refine_diff_density_min -0.667
_refine_ls_extinction_coef 0.0176(7)
_refine_ls_extinction_expression Fc^*^=kFc[1+0.001xFc^2^\l^3^/sin(2\q)]^-1/4^
_refine_ls_extinction_method SHELXL97
_refine_ls_goodness_of_fit_ref 0.908
_refine_ls_hydrogen_treatment constr
_refine_ls_matrix_type full
_refine_ls_number_parameters 146
_refine_ls_number_reflns 2758
_refine_ls_number_restraints 0
_refine_ls_restrained_S_all 0.908
_refine_ls_R_factor_all 0.0573
_refine_ls_R_factor_gt 0.0355
_refine_ls_shift/su_max 0.000
_refine_ls_shift/su_mean 0.000
_refine_ls_structure_factor_coef Fsqd
_refine_ls_weighting_details 'calc w = 1/[\s^2^(Fo^2^)+(0.0408P)^2^] where P = (Fo^2^+2Fc^2^)/3'
_refine_ls_weighting_scheme calc
_refine_ls_wR_factor_gt 0.0776
_refine_ls_wR_factor_ref 0.0819
_reflns_number_gt 1916
_reflns_number_total 2758
_reflns_threshold_expression I>2\s(I)
_cod_data_source_file wn6234.cif
_cod_data_source_block I
_cod_original_sg_symbol_H-M 'P 21/c'
_cod_database_code 2203519
_cod_database_fobs_code 2203519

loop_
_symmetry_equiv_pos_as_xyz
'x, y, z'
'-x, y+1/2, -z+1/2'
'-x, -y, -z'
'x, -y-1/2, z-1/2'

loop_
_atom_site_label
_atom_site_fract_x
_atom_site_fract_y
_atom_site_fract_z
_atom_site_U_iso_or_equiv
_atom_site_adp_type
_atom_site_calc_flag
_atom_site_refinement_flags
_atom_site_occupancy
_atom_site_type_symbol
Br1 0.04675(3) 0.21188(6) 0.68272(2) 0.04228(15) Uani d . 1 Br
Br2 0.17139(3) 0.27573(6) 0.41402(2) 0.04148(14) Uani d . 1 Br
C1 0.3882(3) 0.7672(4) 0.5815(2) 0.0295(7) Uani d . 1 C
C2 0.4983(3) 0.8337(5) 0.5798(2) 0.0357(8) Uani d . 1 C
C3 0.5373(3) 0.9628(5) 0.6460(2) 0.0413(9) Uani d . 1 C
C4 0.4666(3) 1.0211(5) 0.7132(2) 0.0414(9) Uani d . 1 C
C5 0.3552(3) 0.9511(5) 0.7163(2) 0.0379(9) Uani d . 1 C
C6 0.3157(3) 0.8248(4) 0.6494(2) 0.0301(7) Uani d . 1 C
C7 0.1968(3) 0.7385(4) 0.6403(2) 0.0322(8) Uani d . 1 C
C8 0.1543(3) 0.7794(5) 0.5436(3) 0.0373(9) Uani d . 1 C
C9 0.2216(3) 0.7210(5) 0.4800(2) 0.0346(8) Uani d . 1 C
C10 0.3308(3) 0.6277(5) 0.5138(2) 0.0296(7) Uani d . 1 C
C11 0.3004(3) 0.4534(5) 0.5748(2) 0.0279(7) Uani d . 1 C
C12 0.2132(3) 0.3012(5) 0.5434(2) 0.0303(7) Uani d . 1 C
C13 0.1240(3) 0.3892(5) 0.6028(2) 0.0314(8) Uani d . 1 C
C14 0.2170(3) 0.5199(5) 0.6475(2) 0.0304(8) Uani d . 1 C
H2 0.5466 0.7927 0.5348 0.043 Uiso calc R 1 H
H3 0.6116 1.0098 0.6447 0.050 Uiso calc R 1 H
H4 0.4931 1.1080 0.7570 0.050 Uiso calc R 1 H
H5 0.3079 0.9886 0.7626 0.045 Uiso calc R 1 H
H7 0.1452 0.7867 0.6861 0.039 Uiso calc R 1 H
H8 0.0854 0.8414 0.5305 0.045 Uiso calc R 1 H
H9 0.2032 0.7361 0.4183 0.041 Uiso calc R 1 H
H10 0.3806 0.5925 0.4643 0.036 Uiso calc R 1 H
H11 0.3692 0.3950 0.6028 0.033 Uiso calc R 1 H
H12 0.2363 0.1763 0.5681 0.036 Uiso calc R 1 H
H13 0.0686 0.4642 0.5662 0.038 Uiso calc R 1 H
H14 0.2405 0.4790 0.7092 0.036 Uiso calc R 1 H

loop_
_atom_site_aniso_label
_atom_site_aniso_U_11
_atom_site_aniso_U_22
_atom_site_aniso_U_33
_atom_site_aniso_U_12
_atom_site_aniso_U_13
_atom_site_aniso_U_23
Br1 0.0450(2) 0.0475(3) 0.0345(2) -0.00734(17) 0.00426(18) 0.00652(16)
Br2 0.0478(2) 0.0508(3) 0.0255(2) -0.00828(18) -0.00284(17) -0.00714(16)
C1 0.0353(18) 0.0281(18) 0.0246(17) -0.0009(14) -0.0065(15) 0.0019(13)
C2 0.0376(19) 0.040(2) 0.0289(19) -0.0021(16) -0.0006(16) 0.0007(15)
C3 0.038(2) 0.038(2) 0.047(2) -0.0092(17) -0.0128(19) 0.0051(18)
C4 0.056(2) 0.029(2) 0.037(2) -0.0044(18) -0.016(2) -0.0053(16)
C5 0.052(2) 0.030(2) 0.0313(19) 0.0042(17) -0.0021(18) -0.0058(15)
C6 0.0370(18) 0.0255(19) 0.0273(17) 0.0026(15) -0.0040(15) 0.0011(14)
C7 0.0328(17) 0.032(2) 0.0319(18) 0.0036(15) 0.0060(16) -0.0051(14)
C8 0.0338(18) 0.0274(19) 0.050(2) 0.0004(16) -0.0136(18) 0.0055(16)
C9 0.042(2) 0.034(2) 0.0272(18) -0.0025(16) -0.0130(17) 0.0065(14)
C10 0.0332(18) 0.033(2) 0.0221(17) -0.0033(15) -0.0017(15) -0.0022(14)
C11 0.0304(17) 0.0290(18) 0.0237(17) 0.0035(14) -0.0075(14) -0.0020(13)
C12 0.0385(18) 0.0306(19) 0.0214(16) -0.0037(15) -0.0055(15) 0.0010(13)
C13 0.0352(18) 0.032(2) 0.0266(17) -0.0018(15) -0.0023(15) 0.0052(14)
C14 0.0341(17) 0.035(2) 0.0218(16) 0.0002(15) -0.0056(15) -0.0009(14)

loop_
_atom_type_symbol
_atom_type_description
_atom_type_scat_dispersion_real
_atom_type_scat_dispersion_imag
_atom_type_scat_source
C C 0.0033 0.0016 'International Tables Vol C Tables 4.2.6.8 and 6.1.1.4'
H H 0.0000 0.0000 'International Tables Vol C Tables 4.2.6.8 and 6.1.1.4'
Br Br -0.2901 2.4595 'International Tables Vol C Tables 4.2.6.8 and 6.1.1.4'

loop_
_geom_angle_atom_site_label_1
_geom_angle_atom_site_label_2
_geom_angle_atom_site_label_3
_geom_angle
_geom_angle_publ_flag
C9 C8 C7 115.1(3) yes
C9 C8 H8 122.4 ?
C7 C8 H8 122.4 ?
C8 C9 C10 115.2(3) yes
C8 C9 H9 122.4 ?
C10 C9 H9 122.4 ?
C13 C12 C11 90.6(2) yes
C13 C12 Br2 116.3(2) yes
C11 C12 Br2 119.7(2) yes
C13 C12 H12 109.6 ?
C11 C12 H12 109.6 ?
Br2 C12 H12 109.6 ?
C2 C1 C6 120.8(3) yes
C2 C1 C10 126.6(3) yes
C6 C1 C10 112.6(3) yes
C5 C6 C1 119.7(3) yes
C5 C6 C7 126.6(3) yes
C1 C6 C7 113.8(3) yes
C12 C13 C14 89.7(3) yes
C12 C13 Br1 115.6(2) yes
C14 C13 Br1 117.0(2) yes
C12 C13 H13 111.0 ?
C14 C13 H13 111.0 ?
Br1 C13 H13 111.0 ?
C11 C14 C7 110.4(3) yes
C11 C14 C13 88.9(2) yes
C7 C14 C13 116.7(3) yes
C11 C14 H14 112.9 ?
C7 C14 H14 112.9 ?
C13 C14 H14 112.9 ?
C8 C7 C6 106.1(3) yes
C8 C7 C14 107.1(3) yes
C6 C7 C14 104.4(3) yes
C8 C7 H7 112.9 ?
C6 C7 H7 112.9 ?
C14 C7 H7 112.9 ?
C9 C10 C1 106.6(3) yes
C9 C10 C11 108.6(3) yes
C1 C10 C11 103.3(2) yes
C9 C10 H10 112.6 ?
C1 C10 H10 112.6 ?
C11 C10 H10 112.6 ?
C1 C2 C3 119.5(3) yes
C1 C2 H2 120.2 ?
C3 C2 H2 120.2 ?
C6 C5 C4 119.2(3) yes
C6 C5 H5 120.4 ?
C4 C5 H5 120.4 ?
C3 C4 C5 120.5(3) yes
C3 C4 H4 119.7 ?
C5 C4 H4 119.7 ?
C12 C11 C14 89.2(2) yes
C12 C11 C10 122.2(3) yes
C14 C11 C10 108.9(3) yes
C12 C11 H11 111.4 ?
C14 C11 H11 111.4 ?
C10 C11 H11 111.4 ?
C4 C3 C2 120.2(3) yes
C4 C3 H3 119.9 ?
C2 C3 H3 119.9 ?

loop_
_geom_bond_atom_site_label_1
_geom_bond_atom_site_label_2
_geom_bond_distance
_geom_bond_publ_flag
Br1 C13 1.952(3) yes
Br2 C12 1.954(3) yes
C8 C9 1.310(5) yes
C8 C7 1.514(5) yes
C8 H8 0.9300 ?
C9 C10 1.504(5) yes
C9 H9 0.9300 ?
C12 C13 1.515(5) yes
C12 C11 1.534(4) yes
C12 H12 0.9800 ?
C1 C2 1.371(5) yes
C1 C6 1.392(5) yes
C1 C10 1.531(4) yes
C6 C5 1.388(4) yes
C6 C7 1.518(5) yes
C13 C14 1.550(4) yes
C13 H13 0.9800 ?
C14 C11 1.545(4) yes
C14 C7 1.550(4) yes
C14 H14 0.9800 ?
C7 H7 0.9800 ?
C10 C11 1.561(4) yes
C10 H10 0.9800 ?
C2 C3 1.392(5) yes
C2 H2 0.9300 ?
C5 C4 1.395(5) yes
C5 H5 0.9300 ?
C4 C3 1.373(5) yes
C4 H4 0.9300 ?
C11 H11 0.9800 ?
C3 H3 0.9300 ?

loop_
_geom_torsion_atom_site_label_1
_geom_torsion_atom_site_label_2
_geom_torsion_atom_site_label_3
_geom_torsion_atom_site_label_4
_geom_torsion
_geom_torsion_publ_flag
C7 C8 C9 C10 -1.4(4) yes
C2 C1 C6 C5 0.0(5) ?
C10 C1 C6 C5 179.8(3) ?
C2 C1 C6 C7 179.6(3) ?
C10 C1 C6 C7 -0.6(4) yes
C11 C12 C13 C14 -9.4(2) ?
Br2 C12 C13 C14 -133.4(2) ?
C11 C12 C13 Br1 -129.5(2) ?
Br2 C12 C13 Br1 106.6(2) ?
C12 C13 C14 C11 9.4(2) ?
Br1 C13 C14 C11 128.2(2) ?
C12 C13 C14 C7 121.7(3) ?
Br1 C13 C14 C7 -119.4(3) ?
C9 C8 C7 C6 54.6(4) yes
C9 C8 C7 C14 -56.5(4) yes
C5 C6 C7 C8 127.4(3) ?
C1 C6 C7 C8 -52.1(4) yes
C5 C6 C7 C14 -119.6(3) ?
C1 C6 C7 C14 60.9(4) yes
C11 C14 C7 C8 56.1(3) yes
C13 C14 C7 C8 -43.3(4) ?
C11 C14 C7 C6 -56.1(3) yes
C13 C14 C7 C6 -155.6(3) ?
C8 C9 C10 C1 -52.9(4) yes
C8 C9 C10 C11 57.8(4) yes
C2 C1 C10 C9 -127.2(4) ?
C6 C1 C10 C9 53.0(4) yes
C2 C1 C10 C11 118.4(4) ?
C6 C1 C10 C11 -61.4(3) yes
C6 C1 C2 C3 -1.1(5) ?
C10 C1 C2 C3 179.1(3) ?
C1 C6 C5 C4 1.3(5) ?
C7 C6 C5 C4 -178.2(3) ?
C6 C5 C4 C3 -1.4(5) ?
C13 C12 C11 C14 9.5(2) ?
Br2 C12 C11 C14 130.6(2) ?
C13 C12 C11 C10 -102.5(3) ?
Br2 C12 C11 C10 18.6(4) ?
C7 C14 C11 C12 -127.4(3) ?
C13 C14 C11 C12 -9.2(2) ?
C7 C14 C11 C10 -3.5(3) yes
C13 C14 C11 C10 114.7(3) ?
C9 C10 C11 C12 49.8(4) ?
C1 C10 C11 C12 162.8(3) ?
C9 C10 C11 C14 -51.6(3) yes
C1 C10 C11 C14 61.3(3) yes
C5 C4 C3 C2 0.4(5) ?
C1 C2 C3 C4 0.9(5) ?

loop_
_cod_related_entry_id
_cod_related_entry_database
_cod_related_entry_code
1 ChemSpider 253204
